data_2017709
loop_
_publ_author_name
'Smith, Graham'
'Wermuth, Urs D.'

_publ_section_title
;
 Low-dimensional hydrogen-bonded structures in the 1:1 and 1:2
 proton-transfer compounds of 4,5-dichlorophthalic acid with the
 aliphatic Lewis bases triethylamine, diethylamine, <i>n</i>-butylamine
 and piperidine
;
_journal_coeditor_code GD3347
_journal_issue 7
_journal_name_full 'Acta Crystallographica Section C'
_journal_page_first o374
_journal_page_last o380
_journal_paper_doi 10.1107/S0108270110022328
_journal_volume 66
_journal_year 2010
_chemical_formula_iupac 'C6 H16 N +, C8 H3 Cl2 O4 -'
_chemical_formula_moiety 'C6 H16 N +, C8 H3 Cl2 O4 -'
_chemical_formula_sum 'C14 H19 Cl2 N O4'
_chemical_formula_weight 336.20
_chemical_melting_point 353
_chemical_name_common 'triethylaminium hydrogen 4,5-dichlorophthalate'
_chemical_name_systematic
;
triethylaminium 2-carboxy-4,5-dichlorobenzoate
;
_space_group_IT_number 14
_symmetry_cell_setting monoclinic
_symmetry_space_group_name_Hall '-P 2ybc'
_symmetry_space_group_name_H-M 'P 1 21/c 1'
_atom_sites_solution_hydrogens geom
_atom_sites_solution_primary direct
_atom_sites_solution_secondary difmap
_audit_creation_method SHELXL97
_cell_angle_alpha 90.00
_cell_angle_beta 98.576(7)
_cell_angle_gamma 90.00
_cell_formula_units_Z 4
_cell_length_a 7.3206(7)
_cell_length_b 11.2201(7)
_cell_length_c 19.4813(12)
_cell_measurement_reflns_used 5117
_cell_measurement_temperature 200(2)
_cell_measurement_theta_max 28.80
_cell_measurement_theta_min 3.16
_cell_volume 1582.3(2)
_computing_cell_refinement '<i>CrysAlis PRO</i>  (Oxford Diffraction, 2009)'
_computing_data_collection '<i>CrysAlis PRO</i> (Oxford Diffraction, 2009)'
_computing_data_reduction '<i>CrysAlis PRO</i> (Oxford Diffraction, 2009)'
_computing_molecular_graphics '<i>PLATON</i> (Spek, 2009)'
_computing_publication_material '<i>PLATON</i>  (Spek, 2009)'
_computing_structure_refinement '<i>SHELXL97</i> (Sheldrick, 2008) within <i>WinGX</i> (Farrugia, 1999)'
_computing_structure_solution '<i>SHELXS97</i> (Sheldrick, 2008)'
_diffrn_ambient_temperature 200(2)
_diffrn_detector_area_resol_mean 16.077
_diffrn_measured_fraction_theta_full 0.998
_diffrn_measured_fraction_theta_max 0.998
_diffrn_measurement_device_type 'Oxford Diffraction Gemini-S CCD-detector diffractometer'
_diffrn_measurement_method '\w scans'
_diffrn_radiation_monochromator graphite
_diffrn_radiation_source 'Enhance (Mo) X-ray source'
_diffrn_radiation_type MoK\a
_diffrn_radiation_wavelength 0.71073
_diffrn_reflns_av_R_equivalents 0.0199
_diffrn_reflns_av_sigmaI/netI 0.0207
_diffrn_reflns_limit_h_max 9
_diffrn_reflns_limit_h_min -9
_diffrn_reflns_limit_k_max 13
_diffrn_reflns_limit_k_min -13
_diffrn_reflns_limit_l_max 24
_diffrn_reflns_limit_l_min -20
_diffrn_reflns_number 10740
_diffrn_reflns_theta_full 26.00
_diffrn_reflns_theta_max 26.00
_diffrn_reflns_theta_min 3.26
_diffrn_standards_number 0
_exptl_absorpt_coefficient_mu 0.424
_exptl_absorpt_correction_T_max 0.98
_exptl_absorpt_correction_T_min 0.96
_exptl_absorpt_correction_type multi-scan
_exptl_absorpt_process_details '(<i>SADABS</i>; Sheldrick, 1996)'
_exptl_crystal_colour colourless
_exptl_crystal_density_diffrn 1.411
_exptl_crystal_density_method 'not measured'
_exptl_crystal_description block
_exptl_crystal_F_000 704
_exptl_crystal_size_max 0.40
_exptl_crystal_size_mid 0.40
_exptl_crystal_size_min 0.30
_refine_diff_density_max 0.231
_refine_diff_density_min -0.237
_refine_ls_extinction_method none
_refine_ls_goodness_of_fit_ref 1.038
_refine_ls_hydrogen_treatment mixed
_refine_ls_matrix_type full
_refine_ls_number_parameters 193
_refine_ls_number_reflns 3098
_refine_ls_number_restraints 0
_refine_ls_restrained_S_all 1.038
_refine_ls_R_factor_all 0.0376
_refine_ls_R_factor_gt 0.0293
_refine_ls_shift/su_max 0.001
_refine_ls_shift/su_mean 0.000
_refine_ls_structure_factor_coef Fsqd
_refine_ls_weighting_details 'calc w=1/[\s^2^(Fo^2^)+(0.0454P)^2^+0.1656P] where P=(Fo^2^+2Fc^2^)/3'
_refine_ls_weighting_scheme calc
_refine_ls_wR_factor_gt 0.0749
_refine_ls_wR_factor_ref 0.0771
_reflns_number_gt 2638
_reflns_number_total 3098
_reflns_threshold_expression I>2\s(I)
_cod_data_source_file gd3347.cif
_cod_data_source_block I
_cod_original_sg_symbol_H-M 'P 21/c'
_cod_database_code 2017709
_cod_database_fobs_code 2017709

loop_
_symmetry_equiv_pos_as_xyz
'x, y, z'
'-x, y+1/2, -z+1/2'
'-x, -y, -z'
'x, -y+1/2, z+1/2'

loop_
_atom_site_aniso_label
_atom_site_aniso_U_11
_atom_site_aniso_U_22
_atom_site_aniso_U_33
_atom_site_aniso_U_12
_atom_site_aniso_U_13
_atom_site_aniso_U_23
N1A 0.0293(6) 0.0191(6) 0.0185(6) 0.0008(5) -0.0022(5) 0.0005(4)
C1A 0.0313(8) 0.0307(8) 0.0272(7) -0.0049(7) -0.0021(6) 0.0022(6)
C1B 0.0321(8) 0.0196(7) 0.0238(7) -0.0011(6) -0.0019(6) -0.0029(5)
C1C 0.0405(8) 0.0257(8) 0.0226(7) 0.0003(7) 0.0025(6) -0.0042(6)
C2A 0.0417(9) 0.0357(9) 0.0359(9) -0.0040(7) 0.0094(7) 0.0008(7)
C2B 0.0562(11) 0.0200(8) 0.0330(8) 0.0028(7) -0.0090(7) -0.0008(6)
C2C 0.0459(10) 0.0582(12) 0.0430(10) -0.0003(9) 0.0157(8) -0.0085(8)
Cl4 0.0363(2) 0.0381(2) 0.0258(2) 0.0023(2) -0.0076(2) -0.0071(2)
Cl5 0.0447(2) 0.0362(2) 0.0302(2) 0.0083(2) -0.0055(2) 0.0104(2)
O11 0.0458(7) 0.0219(6) 0.0389(6) -0.0040(5) -0.0018(5) -0.0034(4)
O12 0.0449(6) 0.0271(6) 0.0237(5) -0.0006(5) -0.0036(5) -0.0044(4)
O21 0.0455(6) 0.0284(6) 0.0260(5) 0.0022(5) -0.0105(5) 0.0009(4)
O22 0.0458(6) 0.0211(6) 0.0344(6) 0.0010(5) -0.0091(5) 0.0030(4)
C1 0.0183(6) 0.0232(7) 0.0208(7) 0.0015(6) 0.0052(5) -0.0005(5)
C2 0.0209(7) 0.0222(7) 0.0197(7) 0.0015(5) 0.0037(5) -0.0002(5)
C3 0.0253(7) 0.0204(7) 0.0233(7) 0.0015(6) 0.0026(5) -0.0013(5)
C4 0.0212(7) 0.0286(8) 0.0208(7) 0.0026(6) 0.0009(5) -0.0040(6)
C5 0.0229(7) 0.0283(8) 0.0211(7) 0.0050(6) 0.0020(5) 0.0044(6)
C6 0.0245(7) 0.0203(7) 0.0265(7) 0.0019(6) 0.0061(6) 0.0017(5)
C11 0.0245(7) 0.0259(8) 0.0257(7) -0.0014(6) 0.0057(6) -0.0022(6)
C21 0.0266(7) 0.0239(8) 0.0234(7) 0.0034(6) 0.0026(6) 0.0018(6)

loop_
_atom_site_type_symbol
_atom_site_label
_atom_site_fract_x
_atom_site_fract_y
_atom_site_fract_z
_atom_site_U_iso_or_equiv
_atom_site_thermal_displace_type
_atom_site_calc_flag
_atom_site_refinement_flags
_atom_site_occupancy
N N1A -0.05058(17) 0.95062(10) 0.36011(6) 0.0229(3) Uani . . 1.000
C C1A -0.2461(2) 0.91354(14) 0.36217(7) 0.0304(4) Uani . . 1.000
C C1B -0.0117(2) 1.07979(12) 0.37870(7) 0.0258(4) Uani . . 1.000
C C1C 0.0049(2) 0.91522(13) 0.29175(7) 0.0298(4) Uani . . 1.000
C C2A -0.3021(2) 0.92226(15) 0.43354(8) 0.0374(5) Uani . . 1.000
C C2B -0.1025(2) 1.16623(13) 0.32431(8) 0.0380(5) Uani . . 1.000
C C2C 0.2047(3) 0.94008(18) 0.28776(10) 0.0481(6) Uani . . 1.000
Cl Cl4 0.57140(5) 0.69357(4) 0.68165(2) 0.03460(10) Uani . . 1.000
Cl Cl5 0.53419(6) 0.40824(4) 0.68041(2) 0.03820(10) Uani . . 1.000
O O11 0.15312(15) 0.31238(9) 0.44967(5) 0.0364(4) Uani . . 1.000
O O12 0.05781(15) 0.46504(9) 0.38294(5) 0.0328(3) Uani . . 1.000
O O21 0.05047(15) 0.68027(9) 0.39185(5) 0.0349(3) Uani . . 1.000
O O22 0.18100(15) 0.82561(9) 0.45818(5) 0.0353(3) Uani . . 1.000
C C1 0.24055(17) 0.50253(13) 0.49736(6) 0.0205(4) Uani . . 1.000
C C2 0.25130(17) 0.62848(12) 0.49892(6) 0.0209(4) Uani . . 1.000
C C3 0.35682(17) 0.68325(13) 0.55642(6) 0.0231(4) Uani . . 1.000
C C4 0.44516(18) 0.61823(13) 0.61229(7) 0.0238(4) Uani . . 1.000
C C5 0.42972(18) 0.49501(13) 0.61168(7) 0.0242(4) Uani . . 1.000
C C6 0.33008(18) 0.43895(12) 0.55450(7) 0.0235(4) Uani . . 1.000
C C11 0.14444(19) 0.41945(13) 0.44043(7) 0.0252(4) Uani . . 1.000
C C21 0.15512(18) 0.71762(13) 0.44567(7) 0.0248(4) Uani . . 1.000
H H1A 0.019(2) 0.9082(14) 0.3943(8) 0.0300 Uiso . . 1.000
H H12 0.057(3) 0.553(2) 0.3840(11) 0.0590 Uiso . . 1.000
H H11A -0.26240 0.83020 0.34570 0.0370 Uiso calc R 1.000
H H11B 0.12350 1.09290 0.38540 0.0310 Uiso calc R 1.000
H H11C -0.07280 0.95900 0.25400 0.0360 Uiso calc R 1.000
H H12A -0.32940 0.96440 0.32980 0.0370 Uiso calc R 1.000
H H12B -0.05570 1.09700 0.42330 0.0310 Uiso calc R 1.000
H H12C -0.01900 0.82900 0.28420 0.0360 Uiso calc R 1.000
H H21A -0.42860 0.89250 0.43190 0.0450 Uiso calc R 1.000
H H21B -0.07430 1.24810 0.33990 0.0460 Uiso calc R 1.000
H H21C 0.23690 0.90650 0.24470 0.0580 Uiso calc R 1.000
H H22A -0.29630 1.00560 0.44870 0.0450 Uiso calc R 1.000
H H22B -0.23660 1.15410 0.31740 0.0460 Uiso calc R 1.000
H H22C 0.28200 0.90360 0.32760 0.0580 Uiso calc R 1.000
H H23A -0.21790 0.87430 0.46630 0.0450 Uiso calc R 1.000
H H23B -0.05540 1.15240 0.28050 0.0460 Uiso calc R 1.000
H H23C 0.22540 1.02640 0.28840 0.0580 Uiso calc R 1.000
H H3 0.36810 0.76760 0.55710 0.0280 Uiso calc R 1.000
H H6 0.32240 0.35440 0.55410 0.0280 Uiso calc R 1.000

loop_
_atom_type_symbol
_atom_type_description
_atom_type_scat_dispersion_real
_atom_type_scat_dispersion_imag
_atom_type_scat_source
C C 0.0033 0.0016 'International Tables Vol C Tables 4.2.6.8 and 6.1.1.4'
H H 0.0000 0.0000 'International Tables Vol C Tables 4.2.6.8 and 6.1.1.4'
N N 0.0061 0.0033 'International Tables Vol C Tables 4.2.6.8 and 6.1.1.4'
O O 0.0106 0.0060 'International Tables Vol C Tables 4.2.6.8 and 6.1.1.4'
Cl Cl 0.1484 0.1585 'International Tables Vol C Tables 4.2.6.8 and 6.1.1.4'

loop_
_geom_angle_atom_site_label_1
_geom_angle_atom_site_label_2
_geom_angle_atom_site_label_3
_geom_angle_site_symmetry_1
_geom_angle_site_symmetry_2
_geom_angle_site_symmetry_3
_geom_angle
_geom_angle_publ_flag
C11 O12 H12 . . . 112.2(12) no
C1A N1A C1C . . . 109.65(11) no
C1B N1A C1C . . . 113.58(11) no
C1A N1A C1B . . . 114.02(11) no
C1B N1A H1A . . . 105.2(10) no
C1C N1A H1A . . . 108.3(10) no
C1A N1A H1A . . . 105.6(9) no
N1A C1A C2A . . . 113.49(12) no
N1A C1B C2B . . . 113.53(11) no
N1A C1C C2C . . . 113.00(13) no
N1A C1A H12A . . . 109.00 no
C2A C1A H11A . . . 109.00 no
C2A C1A H12A . . . 109.00 no
H11A C1A H12A . . . 108.00 no
N1A C1A H11A . . . 109.00 no
N1A C1B H11B . . . 109.00 no
N1A C1B H12B . . . 109.00 no
C2B C1B H12B . . . 109.00 no
H11B C1B H12B . . . 108.00 no
C2B C1B H11B . . . 109.00 no
N1A C1C H11C . . . 109.00 no
N1A C1C H12C . . . 109.00 no
C2C C1C H12C . . . 109.00 no
H11C C1C H12C . . . 108.00 no
C2C C1C H11C . . . 109.00 no
C1A C2A H22A . . . 110.00 no
C1A C2A H23A . . . 109.00 no
H21A C2A H22A . . . 109.00 no
H21A C2A H23A . . . 109.00 no
H22A C2A H23A . . . 109.00 no
C1A C2A H21A . . . 109.00 no
C1B C2B H21B . . . 109.00 no
C1B C2B H23B . . . 109.00 no
H21B C2B H22B . . . 109.00 no
H21B C2B H23B . . . 109.00 no
H22B C2B H23B . . . 110.00 no
C1B C2B H22B . . . 109.00 no
C1C C2C H21C . . . 109.00 no
C1C C2C H23C . . . 109.00 no
H21C C2C H22C . . . 109.00 no
C1C C2C H22C . . . 109.00 no
H22C C2C H23C . . . 109.00 no
H21C C2C H23C . . . 110.00 no
C2 C1 C6 . . . 118.28(11) no
C2 C1 C11 . . . 129.73(11) no
C6 C1 C11 . . . 111.99(12) no
C1 C2 C3 . . . 118.45(11) no
C1 C2 C21 . . . 128.16(11) no
C3 C2 C21 . . . 113.36(12) no
C2 C3 C4 . . . 122.17(13) no
Cl4 C4 C5 . . . 121.64(11) no
C3 C4 C5 . . . 119.31(13) no
Cl4 C4 C3 . . . 119.05(11) no
Cl5 C5 C6 . . . 118.86(11) no
C4 C5 C6 . . . 119.41(13) no
Cl5 C5 C4 . . . 121.73(11) no
C1 C6 C5 . . . 122.34(13) no
O11 C11 C1 . . . 118.99(12) no
O12 C11 C1 . . . 119.52(12) no
O11 C11 O12 . . . 121.48(13) no
O21 C21 C2 . . . 120.07(12) no
O22 C21 C2 . . . 117.45(12) no
O21 C21 O22 . . . 122.46(13) no
C2 C3 H3 . . . 119.00 no
C4 C3 H3 . . . 119.00 no
C1 C6 H6 . . . 119.00 no
C5 C6 H6 . . . 119.00 no

loop_
_geom_bond_atom_site_label_1
_geom_bond_atom_site_label_2
_geom_bond_site_symmetry_1
_geom_bond_site_symmetry_2
_geom_bond_distance
_geom_bond_publ_flag
Cl4 C4 . . 1.7383(14) no
Cl5 C5 . . 1.7378(14) no
O11 C11 . . 1.2150(18) no
O12 C11 . . 1.3063(17) no
O21 C21 . . 1.2737(17) no
O22 C21 . . 1.2448(18) no
O12 H12 . . 0.99(2) no
N1A C1A . . 1.4968(19) no
N1A C1B . . 1.5106(18) no
N1A C1C . . 1.5025(18) no
N1A H1A . . 0.910(15) no
C1A C2A . . 1.510(2) no
C1B C2B . . 1.515(2) no
C1C C2C . . 1.502(3) no
C1A H12A . . 0.9900 no
C1A H11A . . 0.9900 no
C1B H11B . . 0.9900 no
C1B H12B . . 0.9900 no
C1C H12C . . 0.9900 no
C1C H11C . . 0.9900 no
C2A H21A . . 0.9800 no
C2A H22A . . 0.9800 no
C2A H23A . . 0.9800 no
C2B H21B . . 0.9800 no
C2B H22B . . 0.9800 no
C2B H23B . . 0.9800 no
C2C H21C . . 0.9800 no
C2C H22C . . 0.9800 no
C2C H23C . . 0.9800 no
C1 C2 . . 1.415(2) no
C1 C11 . . 1.5366(19) no
C1 C6 . . 1.4000(18) no
C2 C3 . . 1.4040(17) no
C2 C21 . . 1.5344(19) no
C3 C4 . . 1.3875(19) no
C4 C5 . . 1.387(2) no
C5 C6 . . 1.3879(19) no
C3 H3 . . 0.9500 no
C6 H6 . . 0.9500 no

loop_
_geom_hbond_atom_site_label_D
_geom_hbond_atom_site_label_H
_geom_hbond_atom_site_label_A
_geom_hbond_site_symmetry_A
_geom_hbond_distance_DH
_geom_hbond_distance_HA
_geom_hbond_distance_DA
_geom_hbond_angle_DHA
_geom_hbond_publ_flag
N1A H1A O21 . 0.910(15) 2.569(16) 3.1614(15) 123.3(12) yes
N1A H1A O22 . 0.910(15) 1.837(15) 2.7433(16) 173.7(14) yes
O12 H12 O21 . 0.99(2) 1.44(2) 2.4223(14) 175(2) yes
C3 H3 O22 . 0.95 2.29 2.6714(16) 103 no
C6 H6 O11 . 0.95 2.27 2.6602(17) 104 no

loop_
_geom_torsion_atom_site_label_1
_geom_torsion_atom_site_label_2
_geom_torsion_atom_site_label_3
_geom_torsion_atom_site_label_4
_geom_torsion_site_symmetry_1
_geom_torsion_site_symmetry_2
_geom_torsion_site_symmetry_3
_geom_torsion_site_symmetry_4
_geom_torsion
_geom_torsion_publ_flag
C1B N1A C1A C2A . . . . -63.19(16) no
C1C N1A C1A C2A . . . . 168.20(12) no
C1A N1A C1B C2B . . . . -69.93(15) no
C1C N1A C1B C2B . . . . 56.65(16) no
C1A N1A C1C C2C . . . . -175.17(13) no
C1B N1A C1C C2C . . . . 55.98(16) no
C6 C1 C2 C3 . . . . 2.37(18) no
C6 C1 C2 C21 . . . . -175.38(12) no
C11 C1 C2 C3 . . . . -176.80(12) no
C11 C1 C2 C21 . . . . 5.5(2) no
C2 C1 C6 C5 . . . . -0.73(19) no
C11 C1 C6 C5 . . . . 178.57(12) no
C2 C1 C11 O11 . . . . 179.64(13) no
C2 C1 C11 O12 . . . . 0.7(2) no
C6 C1 C11 O11 . . . . 0.44(18) no
C6 C1 C11 O12 . . . . -178.56(12) no
C1 C2 C3 C4 . . . . -2.12(19) no
C21 C2 C3 C4 . . . . 175.95(12) no
C1 C2 C21 O21 . . . . -0.1(2) no
C1 C2 C21 O22 . . . . 178.46(13) no
C3 C2 C21 O21 . . . . -177.98(12) no
C3 C2 C21 O22 . . . . 0.62(17) no
C2 C3 C4 Cl4 . . . . -179.47(10) no
C2 C3 C4 C5 . . . . 0.12(19) no
Cl4 C4 C5 Cl5 . . . . 0.45(17) no
Cl4 C4 C5 C6 . . . . -178.84(10) no
C3 C4 C5 Cl5 . . . . -179.14(10) no
C3 C4 C5 C6 . . . . 1.6(2) no
Cl5 C5 C6 C1 . . . . 179.42(10) no
C4 C5 C6 C1 . . . . -1.3(2) no

loop_
_cod_related_entry_id
_cod_related_entry_database
_cod_related_entry_code
1 ChemSpider 26231167
